data_2207535
loop_
_publ_author_name
'Lili Sun'
'Chunbao Li'
'Huiming Chen'

_publ_section_title
;
5-<i>endo</i>,6-<i>endo</i>-Bis(acetoxymethyl)bicyclo[2.2.1]hept-2-ene
;
_journal_coeditor_code FL6201
_journal_issue 12
_journal_name_full 'Acta Crystallographica, Section E'
_journal_page_first 3981
_journal_page_last o3982
_journal_paper_doi 10.1107/S1600536805035051
_journal_volume 61
_journal_year 2005
_chemical_formula_iupac 'C13 H18 O4'
_chemical_formula_moiety 'C13 H18 O4'
_chemical_formula_sum 'C13 H18 O4'
_chemical_formula_weight 238.27
_chemical_melting_point 343
_chemical_name_systematic
;
5endo,6endo-di-(acetoxymethyl)-bicyclo[2.2.1]hept-2-ene
;
_space_group_IT_number 14
_symmetry_cell_setting monoclinic
_symmetry_space_group_name_Hall '-P 2yn'
_symmetry_space_group_name_H-M 'P 1 21/n 1'
_atom_sites_solution_hydrogens geom
_atom_sites_solution_primary direct
_atom_sites_solution_secondary difmap
_cell_angle_alpha 90.00
_cell_angle_beta 93.372(3)
_cell_angle_gamma 90.00
_cell_formula_units_Z 4
_cell_length_a 10.114(2)
_cell_length_b 6.5143(14)
_cell_length_c 19.311(4)
_cell_measurement_reflns_used 2313
_cell_measurement_temperature 294(2)
_cell_measurement_theta_max 25.52
_cell_measurement_theta_min 3.30
_cell_volume 1270.1(5)
_computing_cell_refinement SMART
_computing_data_collection 'SMART (Bruker, 1997)'
_computing_data_reduction 'SAINT (Bruker, 1997)'
_computing_molecular_graphics 'SHELXTL (Bruker, 1997)'
_computing_publication_material SHELXTL
_computing_structure_refinement 'SHELXL97 (Sheldrick, 1997)'
_computing_structure_solution 'SHELXS97 (Sheldrick, 1990)'
_diffrn_ambient_temperature 294(2)
_diffrn_measured_fraction_theta_full 0.989
_diffrn_measured_fraction_theta_max 0.989
_diffrn_measurement_device_type 'Bruker SMART CCD area-detector'
_diffrn_measurement_method '\f and \w scans'
_diffrn_radiation_monochromator graphite
_diffrn_radiation_source 'fine-focus sealed tube'
_diffrn_radiation_type MoK\a
_diffrn_radiation_wavelength 0.71073
_diffrn_reflns_av_R_equivalents 0.0291
_diffrn_reflns_av_sigmaI/netI 0.0319
_diffrn_reflns_limit_h_max 12
_diffrn_reflns_limit_h_min -12
_diffrn_reflns_limit_k_max 7
_diffrn_reflns_limit_k_min -8
_diffrn_reflns_limit_l_max 24
_diffrn_reflns_limit_l_min -12
_diffrn_reflns_number 6832
_diffrn_reflns_theta_full 26.36
_diffrn_reflns_theta_max 26.36
_diffrn_reflns_theta_min 2.22
_exptl_absorpt_coefficient_mu 0.092
_exptl_absorpt_correction_T_max 0.984
_exptl_absorpt_correction_T_min 0.976
_exptl_absorpt_correction_type multi-scan
_exptl_absorpt_process_details '(SADABS; Sheldrick, 1996)'
_exptl_crystal_colour colourless
_exptl_crystal_density_diffrn 1.246
_exptl_crystal_density_method 'not measured'
_exptl_crystal_description prism
_exptl_crystal_F_000 512.0
_exptl_crystal_size_max 0.28
_exptl_crystal_size_mid 0.22
_exptl_crystal_size_min 0.18
_refine_diff_density_max 0.236
_refine_diff_density_min -0.260
_refine_ls_extinction_method none
_refine_ls_goodness_of_fit_ref 1.004
_refine_ls_hydrogen_treatment constr
_refine_ls_matrix_type full
_refine_ls_number_parameters 156
_refine_ls_number_reflns 2561
_refine_ls_number_restraints 0
_refine_ls_restrained_S_all 1.004
_refine_ls_R_factor_all 0.0715
_refine_ls_R_factor_gt 0.0442
_refine_ls_shift/su_max 0.003
_refine_ls_shift/su_mean 0.000
_refine_ls_structure_factor_coef Fsqd
_refine_ls_weighting_details 'calc w=1/[\s^2^(Fo^2^)+(0.0663P)^2^+0.2238P] where P=(Fo^2^+2Fc^2^)/3'
_refine_ls_weighting_scheme calc
_refine_ls_wR_factor_gt 0.1106
_refine_ls_wR_factor_ref 0.1278
_reflns_number_gt 1745
_reflns_number_total 2561
_reflns_threshold_expression I>2\s(I)
_cod_data_source_file fl6201.cif
_cod_depositor_comments
;
The following automatic conversions were performed:
'_symmetry_cell_setting' value 'Monoclinic' changed to 'monoclinic'
according to '/home/saulius/struct/CIF-dictionaries/cif_core.dic'
dictionary named 'cif_core.dic' version 2.4.1 from 2010-06-29.

Automatic conversion script
Id: cif_fix_enum 1527 2010-12-29 10:47:43Z saulius 
;
_cod_original_sg_symbol_H-M 'P 21/n'
_cod_database_code 2207535

loop_
_symmetry_equiv_pos_as_xyz
'x, y, z'
'-x+1/2, y+1/2, -z+1/2'
'-x, -y, -z'
'x-1/2, -y-1/2, z-1/2'

loop_
_atom_site_label
_atom_site_fract_x
_atom_site_fract_y
_atom_site_fract_z
_atom_site_U_iso_or_equiv
_atom_site_adp_type
_atom_site_calc_flag
_atom_site_refinement_flags
_atom_site_occupancy
_atom_site_type_symbol
O1 1.14348(10) 0.85483(19) 0.17311(6) 0.0473(3) Uani d . 1 O
C1 1.35987(18) 0.9145(4) 0.21752(10) 0.0670(6) Uani d . 1 C
H1A 1.4497 0.8926 0.2058 0.101 Uiso calc R 1 H
H1B 1.3391 0.8230 0.2543 0.101 Uiso calc R 1 H
H1C 1.3494 1.0539 0.2324 0.101 Uiso calc R 1 H
O2 1.30141(12) 0.8598(2) 0.09734(7) 0.0593(4) Uani d . 1 O
C2 1.26906(16) 0.8742(3) 0.15565(9) 0.0436(4) Uani d . 1 C
O3 0.69214(11) 0.6612(2) -0.00928(6) 0.0505(4) Uani d . 1 O
C3 1.04619(15) 0.8088(3) 0.11744(8) 0.0437(4) Uani d . 1 C
H3A 1.0639 0.6760 0.0972 0.052 Uiso calc R 1 H
H3B 1.0477 0.9124 0.0814 0.052 Uiso calc R 1 H
O4 0.78710(14) 0.6513(2) -0.11035(7) 0.0629(4) Uani d . 1 O
C4 0.91362(15) 0.8075(3) 0.14965(8) 0.0403(4) Uani d . 1 C
H4 0.9175 0.7061 0.1872 0.048 Uiso calc R 1 H
C5 0.87444(16) 1.0184(3) 0.18060(9) 0.0480(5) Uani d . 1 C
H5 0.9237 1.0587 0.2237 0.058 Uiso calc R 1 H
C6 0.87462(18) 1.1703(3) 0.12286(10) 0.0545(5) Uani d . 1 C
H6 0.9358 1.2753 0.1183 0.065 Uiso calc R 1 H
C7 0.77227(18) 1.1290(3) 0.07939(10) 0.0524(5) Uani d . 1 C
H7 0.7486 1.1991 0.0386 0.063 Uiso calc R 1 H
C8 0.70110(15) 0.9482(3) 0.10786(8) 0.0443(4) Uani d . 1 C
H8 0.6082 0.9323 0.0912 0.053 Uiso calc R 1 H
C9 0.72535(16) 0.9873(3) 0.18573(9) 0.0545(5) Uani d . 1 C
H9A 0.6806 1.1091 0.2014 0.065 Uiso calc R 1 H
H9B 0.7042 0.8698 0.2139 0.065 Uiso calc R 1 H
C10 0.79071(15) 0.7568(3) 0.09963(8) 0.0398(4) Uani d . 1 C
H10 0.7455 0.6380 0.1185 0.048 Uiso calc R 1 H
C11 0.81873(16) 0.7093(3) 0.02567(9) 0.0454(4) Uani d . 1 C
H11A 0.8587 0.8268 0.0042 0.054 Uiso calc R 1 H
H11B 0.8786 0.5934 0.0237 0.054 Uiso calc R 1 H
C12 0.68985(18) 0.6391(3) -0.07799(10) 0.0469(4) Uani d . 1 C
C13 0.55288(19) 0.5983(4) -0.10746(12) 0.0705(6) Uani d . 1 C
H13A 0.5547 0.5752 -0.1565 0.106 Uiso calc R 1 H
H13B 0.4976 0.7144 -0.0991 0.106 Uiso calc R 1 H
H13C 0.5181 0.4789 -0.0857 0.106 Uiso calc R 1 H

loop_
_atom_site_aniso_label
_atom_site_aniso_U_11
_atom_site_aniso_U_22
_atom_site_aniso_U_33
_atom_site_aniso_U_12
_atom_site_aniso_U_13
_atom_site_aniso_U_23
O1 0.0328(6) 0.0687(9) 0.0403(7) 0.0031(6) 0.0012(5) 0.0023(6)
C1 0.0409(10) 0.1002(18) 0.0595(13) -0.0009(11) -0.0018(9) -0.0045(12)
O2 0.0459(8) 0.0828(11) 0.0504(8) 0.0032(6) 0.0121(6) -0.0008(7)
C2 0.0348(9) 0.0456(11) 0.0503(11) 0.0051(7) 0.0033(8) 0.0038(8)
O3 0.0375(7) 0.0635(9) 0.0506(8) -0.0051(6) 0.0022(5) -0.0108(6)
C3 0.0343(9) 0.0557(11) 0.0407(9) 0.0055(8) -0.0002(7) 0.0005(8)
O4 0.0640(9) 0.0747(10) 0.0509(8) 0.0027(7) 0.0092(7) -0.0081(7)
C4 0.0362(9) 0.0480(10) 0.0368(9) 0.0031(7) 0.0039(7) 0.0087(7)
C5 0.0375(9) 0.0640(12) 0.0420(9) 0.0050(8) -0.0017(7) -0.0112(9)
C6 0.0494(11) 0.0403(10) 0.0741(13) 0.0002(8) 0.0050(10) -0.0051(9)
C7 0.0544(11) 0.0448(11) 0.0576(11) 0.0135(9) 0.0007(9) 0.0051(8)
C8 0.0309(8) 0.0559(11) 0.0460(10) 0.0053(8) 0.0003(7) -0.0053(8)
C9 0.0415(10) 0.0750(14) 0.0477(11) 0.0080(9) 0.0075(8) -0.0068(9)
C10 0.0344(9) 0.0416(10) 0.0439(9) -0.0019(7) 0.0059(7) 0.0039(7)
C11 0.0345(9) 0.0520(11) 0.0498(10) -0.0024(8) 0.0030(7) -0.0089(8)
C12 0.0499(11) 0.0398(10) 0.0509(11) 0.0084(8) 0.0010(9) -0.0067(8)
C13 0.0564(12) 0.0781(16) 0.0743(14) 0.0122(11) -0.0186(10) -0.0162(12)

loop_
_atom_type_symbol
_atom_type_description
_atom_type_scat_dispersion_real
_atom_type_scat_dispersion_imag
_atom_type_scat_source
C C 0.0033 0.0016
; International Tables
Vol. C, Tables 4.2.6.8 and 6.1.1.4
;
H H 0.0000 0.0000
; International Tables
Vol. C, Tables 4.2.6.8 and 6.1.1.4
;
O O 0.0106 0.0060
; International Tables
Vol. C, Tables 4.2.6.8 and 6.1.1.4
;

loop_
_geom_angle_atom_site_label_1
_geom_angle_atom_site_label_2
_geom_angle_atom_site_label_3
_geom_angle
C2 O1 C3 116.52(13)
C12 O3 C11 116.80(13)
C2 C1 H1A 109.5
C2 C1 H1B 109.5
H1A C1 H1B 109.5
C2 C1 H1C 109.5
H1A C1 H1C 109.5
H1B C1 H1C 109.5
O2 C2 O1 123.11(16)
O2 C2 C1 125.51(16)
O1 C2 C1 111.38(15)
O1 C3 C4 106.06(13)
O1 C3 H3A 110.5
C4 C3 H3A 110.5
O1 C3 H3B 110.5
C4 C3 H3B 110.5
H3A C3 H3B 108.7
C3 C4 C5 113.89(14)
C3 C4 C10 116.05(13)
C5 C4 C10 102.25(12)
C3 C4 H4 108.1
C5 C4 H4 108.1
C10 C4 H4 108.1
C6 C5 C9 100.40(14)
C6 C5 C4 106.66(14)
C9 C5 C4 100.49(14)
C6 C5 H5 115.7
C9 C5 H5 115.7
C4 C5 H5 115.7
C7 C6 C5 107.73(17)
C7 C6 H6 126.1
C5 C6 H6 126.1
C6 C7 C8 107.56(17)
C6 C7 H7 126.2
C8 C7 H7 126.2
C7 C8 C9 100.18(15)
C7 C8 C10 107.24(13)
C9 C8 C10 99.98(13)
C7 C8 H8 115.7
C9 C8 H8 115.7
C10 C8 H8 115.7
C5 C9 C8 93.44(13)
C5 C9 H9A 113.0
C8 C9 H9A 113.0
C5 C9 H9B 113.0
C8 C9 H9B 113.0
H9A C9 H9B 110.4
C11 C10 C8 113.92(13)
C11 C10 C4 116.27(13)
C8 C10 C4 102.38(13)
C11 C10 H10 107.9
C8 C10 H10 107.9
C4 C10 H10 107.9
O3 C11 C10 106.05(13)
O3 C11 H11A 110.5
C10 C11 H11A 110.5
O3 C11 H11B 110.5
C10 C11 H11B 110.5
H11A C11 H11B 108.7
O4 C12 O3 123.01(16)
O4 C12 C13 125.85(18)
O3 C12 C13 111.14(17)
C12 C13 H13A 109.5
C12 C13 H13B 109.5
H13A C13 H13B 109.5
C12 C13 H13C 109.5
H13A C13 H13C 109.5
H13B C13 H13C 109.5

loop_
_geom_bond_atom_site_label_1
_geom_bond_atom_site_label_2
_geom_bond_distance
O1 C2 1.3392(19)
O1 C3 1.4455(19)
C1 C2 1.487(3)
C1 H1A 0.9600
C1 H1B 0.9600
C1 H1C 0.9600
O2 C2 1.195(2)
O3 C12 1.334(2)
O3 C11 1.4461(19)
C3 C4 1.511(2)
C3 H3A 0.9700
C3 H3B 0.9700
O4 C12 1.199(2)
C4 C5 1.558(2)
C4 C10 1.564(2)
C4 H4 0.9800
C5 C6 1.491(3)
C5 C9 1.530(2)
C5 H5 0.9800
C6 C7 1.322(3)
C6 H6 0.9300
C7 C8 1.501(3)
C7 H7 0.9300
C8 C9 1.531(2)
C8 C10 1.555(2)
C8 H8 0.9800
C9 H9A 0.9700
C9 H9B 0.9700
C10 C11 1.505(2)
C10 H10 0.9800
C11 H11A 0.9700
C11 H11B 0.9700
C12 C13 1.490(3)
C13 H13A 0.9600
C13 H13B 0.9600
C13 H13C 0.9600

loop_
_geom_torsion_atom_site_label_1
_geom_torsion_atom_site_label_2
_geom_torsion_atom_site_label_3
_geom_torsion_atom_site_label_4
_geom_torsion
C3 O1 C2 O2 1.7(2)
C3 O1 C2 C1 -178.11(15)
C2 O1 C3 C4 -176.71(14)
O1 C3 C4 C5 62.71(17)
O1 C3 C4 C10 -178.95(13)
C3 C4 C5 C6 57.73(18)
C10 C4 C5 C6 -68.26(16)
C3 C4 C5 C9 162.03(13)
C10 C4 C5 C9 36.04(15)
C9 C5 C6 C7 -33.77(19)
C4 C5 C6 C7 70.60(18)
C5 C6 C7 C8 0.3(2)
C6 C7 C8 C9 33.17(18)
C6 C7 C8 C10 -70.72(18)
C6 C5 C9 C8 50.24(16)
C4 C5 C9 C8 -59.05(15)
C7 C8 C9 C5 -49.85(16)
C10 C8 C9 C5 59.87(15)
C7 C8 C10 C11 -60.67(18)
C9 C8 C10 C11 -164.70(14)
C7 C8 C10 C4 65.71(16)
C9 C8 C10 C4 -38.33(15)
C3 C4 C10 C11 1.7(2)
C5 C4 C10 C11 126.23(16)
C3 C4 C10 C8 -123.18(15)
C5 C4 C10 C8 1.38(15)
C12 O3 C11 C10 171.76(14)
C8 C10 C11 O3 -63.19(18)
C4 C10 C11 O3 178.09(14)
C11 O3 C12 O4 2.2(2)
C11 O3 C12 C13 -177.74(16)

loop_
_cod_related_entry_id
_cod_related_entry_database
_cod_related_entry_code
1 ChemSpider 191988
